data_4088196
loop_
_publ_author_name
'Stennett, Tom E.'
'Pahl, J\"urgen'
'Zijlstra, Harmen S.'
'Seidel, Falk W.'
'Harder, Sjoerd'

_publ_section_title
;
 A Frustrated Lewis Pair Based on a Cationic Aluminum Complex and
 Triphenylphosphine
;
_journal_issue 2
_journal_name_full Organometallics
_journal_page_first 207
_journal_paper_doi 10.1021/acs.organomet.5b00927
_journal_volume 35
_journal_year 2016
_chemical_formula_moiety 'C38 H50 Al N2, B C24 F20'
_chemical_formula_sum 'C62 H50 Al B F20 N2'
_chemical_formula_weight 1240.83
_space_group_crystal_system triclinic
_space_group_IT_number 2
_space_group_name_Hall '-P 1'
_space_group_name_H-M_alt 'P -1'
_atom_sites_solution_hydrogens geom
_audit_creation_date 2015-09-05
_audit_creation_method
;
Olex2 1.2
(compiled 2015.01.26 svn.r3150 for OlexSys, GUI svn.r4998)
;
_cell_angle_alpha 93.934(2)
_cell_angle_beta 107.911(3)
_cell_angle_gamma 91.817(2)
_cell_formula_units_Z 2
_cell_length_a 11.4727(4)
_cell_length_b 16.3099(4)
_cell_length_c 16.4907(5)
_cell_measurement_temperature 100(10)
_cell_volume 2924.71(16)
_computing_molecular_graphics 'Olex2 (Dolomanov et al., 2009)'
_computing_publication_material 'Olex2 (Dolomanov et al., 2009)'
_computing_structure_refinement 'ShelXL (Sheldrick, 2008)'
_diffrn_ambient_temperature 100(10)
_diffrn_measured_fraction_theta_full 0.990
_diffrn_measured_fraction_theta_max 0.953
_diffrn_measurement_device_type 'SuperNova, Dual, Cu at zero, Atlast S2'
_diffrn_radiation_type CuK\a
_diffrn_radiation_wavelength 1.54184
_diffrn_reflns_av_R_equivalents 0.0257
_diffrn_reflns_av_unetI/netI 0.0374
_diffrn_reflns_Laue_measured_fraction_full 0.990
_diffrn_reflns_Laue_measured_fraction_max 0.953
_diffrn_reflns_limit_h_max 13
_diffrn_reflns_limit_h_min -14
_diffrn_reflns_limit_k_max 20
_diffrn_reflns_limit_k_min -15
_diffrn_reflns_limit_l_max 19
_diffrn_reflns_limit_l_min -20
_diffrn_reflns_number 18288
_diffrn_reflns_point_group_measured_fraction_full 0.990
_diffrn_reflns_point_group_measured_fraction_max 0.953
_diffrn_reflns_theta_full 67.684
_diffrn_reflns_theta_max 73.687
_diffrn_reflns_theta_min 3.758
_exptl_absorpt_coefficient_mu 1.243
_exptl_absorpt_correction_T_max 1.00000
_exptl_absorpt_correction_T_min 0.82785
_exptl_absorpt_correction_type multi-scan
_exptl_absorpt_process_details
;
CrysAlisPro, Agilent Technologies,
Version 1.171.37.35 (release 13-08-204CrysAlis171 .NET)
;
_exptl_crystal_colour 'clear light colourless'
_exptl_crystal_colour_lustre clear
_exptl_crystal_colour_modifier light
_exptl_crystal_colour_primary colourless
_exptl_crystal_density_diffrn 1.409
_exptl_crystal_description block
_exptl_crystal_F_000 1268
_exptl_crystal_size_max 0.3152
_exptl_crystal_size_mid 0.1529
_exptl_crystal_size_min 0.0952
_refine_diff_density_max 0.312
_refine_diff_density_min -0.265
_refine_diff_density_rms 0.044
_refine_ls_extinction_method none
_refine_ls_goodness_of_fit_ref 1.022
_refine_ls_hydrogen_treatment constr
_refine_ls_matrix_type full
_refine_ls_number_parameters 786
_refine_ls_number_reflns 11268
_refine_ls_number_restraints 0
_refine_ls_restrained_S_all 1.022
_refine_ls_R_factor_all 0.0410
_refine_ls_R_factor_gt 0.0353
_refine_ls_shift/su_max 0.001
_refine_ls_shift/su_mean 0.000
_refine_ls_structure_factor_coef Fsqd
_refine_ls_weighting_details 'w=1/[\s^2^(Fo^2^)+(0.0455P)^2^+0.7535P] where P=(Fo^2^+2Fc^2^)/3'
_refine_ls_weighting_scheme calc
_refine_ls_wR_factor_gt 0.0891
_refine_ls_wR_factor_ref 0.0935
_reflns_Friedel_coverage 0.000
_reflns_number_gt 9921
_reflns_number_total 11268
_reflns_threshold_expression 'I > 2\s(I)'
_cod_data_source_file om5b00927_si_003.cif
_cod_data_source_block hasj150223a_sq
_cod_database_code 4088196
_shelx_space_group_comment
;
The symmetry employed for this shelxl refinement is uniquely defined
by the following loop, which should always be used as a source of
symmetry information in preference to the above space-group names.
They are only intended as comments.
;
_olex2_refinement_description
;
1. Fixed Uiso
 At 1.2 times of:
  All C(H) groups
 At 1.5 times of:
  All C(H,H,H) groups
2.a Ternary CH refined with riding coordinates:
 C7(H7), C10(H10), C14(H14), C24(H24), C27(H27)
2.b Aromatic/amide H refined with riding coordinates:
 C3(H3), C4(H4), C5(H5), C20(H20), C21(H21), C22(H22), C30(H30), C33(H33),
 C34(H34), C35(H35), C36(H36), C37(H37)
2.c Idealised Me refined as rotating group:
 C8(H8A,H8B,H8C), C9(H9A,H9B,H9C), C11(H11A,H11B,H11C), C12(H12A,H12B,H12C),
 C16(H16A,H16B,H16C), C17(H17A,H17B,H17C), C25(H25A,H25B,H25C), C26(H26A,H26B,
 H26C), C28(H28A,H28B,H28C), C29(H29A,H29B,H29C), C38(H38A,H38B,H38C)
;
_shelx_shelxl_version_number 2014/7
_olex2_submission_special_instructions 'No special instructions were received'

loop_
_space_group_symop_operation_xyz
'x, y, z'
'-x, -y, -z'

loop_
_atom_site_label
_atom_site_type_symbol
_atom_site_fract_x
_atom_site_fract_y
_atom_site_fract_z
_atom_site_U_iso_or_equiv
_atom_site_adp_type
_atom_site_occupancy
_atom_site_site_symmetry_order
_atom_site_calc_flag
_atom_site_refinement_flags_posn
Al1 Al 0.85320(4) 0.21653(2) 0.70206(3) 0.01574(9) Uani 1 1 d .
N1 N 1.03015(10) 0.23307(7) 0.72276(7) 0.0162(2) Uani 1 1 d .
N2 N 0.84515(10) 0.31813(7) 0.77297(7) 0.0158(2) Uani 1 1 d .
C1 C 1.09231(12) 0.21006(9) 0.66028(9) 0.0181(3) Uani 1 1 d .
C2 C 1.12842(13) 0.12874(9) 0.65483(9) 0.0211(3) Uani 1 1 d .
C3 C 1.18739(14) 0.10824(10) 0.59467(10) 0.0244(3) Uani 1 1 d .
H3 H 1.2115 0.0535 0.5887 0.029 Uiso 1 1 calc R
C4 C 1.21159(14) 0.16582(10) 0.54330(10) 0.0258(3) Uani 1 1 d .
H4 H 1.2545 0.1510 0.5040 0.031 Uiso 1 1 calc R
C5 C 1.17337(14) 0.24489(10) 0.54923(10) 0.0236(3) Uani 1 1 d .
H5 H 1.1900 0.2839 0.5134 0.028 Uiso 1 1 calc R
C6 C 1.11093(12) 0.26868(9) 0.60671(9) 0.0195(3) Uani 1 1 d .
C7 C 1.09756(15) 0.06218(9) 0.70661(10) 0.0248(3) Uani 1 1 d .
H7 H 1.0804 0.0901 0.7573 0.030 Uiso 1 1 calc R
C8 C 1.20262(17) 0.00555(11) 0.73942(11) 0.0334(4) Uani 1 1 d .
H8A H 1.2139 -0.0280 0.6911 0.050 Uiso 1 1 calc GR
H8B H 1.1830 -0.0305 0.7791 0.050 Uiso 1 1 calc GR
H8C H 1.2783 0.0388 0.7691 0.050 Uiso 1 1 calc GR
C9 C 0.98130(17) 0.01248(11) 0.65298(13) 0.0372(4) Uani 1 1 d .
H9A H 0.9136 0.0492 0.6360 0.056 Uiso 1 1 calc GR
H9B H 0.9607 -0.0297 0.6867 0.056 Uiso 1 1 calc GR
H9C H 0.9949 -0.0141 0.6018 0.056 Uiso 1 1 calc GR
C10 C 1.06545(13) 0.35520(9) 0.60855(9) 0.0215(3) Uani 1 1 d .
H10 H 1.0097 0.3572 0.6448 0.026 Uiso 1 1 calc R
C11 C 0.99157(17) 0.37559(11) 0.51831(11) 0.0326(4) Uani 1 1 d .
H11A H 1.0454 0.3763 0.4823 0.049 Uiso 1 1 calc GR
H11B H 0.9577 0.4297 0.5213 0.049 Uiso 1 1 calc GR
H11C H 0.9244 0.3337 0.4937 0.049 Uiso 1 1 calc GR
C12 C 1.17217(17) 0.41857(11) 0.64866(14) 0.0401(4) Uani 1 1 d .
H12A H 1.2152 0.4059 0.7073 0.060 Uiso 1 1 calc GR
H12B H 1.1407 0.4737 0.6496 0.060 Uiso 1 1 calc GR
H12C H 1.2291 0.4168 0.6149 0.060 Uiso 1 1 calc GR
C13 C 1.09231(12) 0.25208(8) 0.80180(9) 0.0163(3) Uani 1 1 d .
C14 C 1.02313(12) 0.26071(8) 0.86674(9) 0.0160(3) Uani 1 1 d .
H14 H 1.0833 0.2766 0.9245 0.019 Uiso 1 1 calc R
C15 C 0.92360(12) 0.32265(8) 0.84822(9) 0.0163(3) Uani 1 1 d .
C16 C 1.22878(13) 0.26046(9) 0.83547(9) 0.0222(3) Uani 1 1 d .
H16A H 1.2598 0.2116 0.8649 0.033 Uiso 1 1 calc GR
H16B H 1.2541 0.3095 0.8758 0.033 Uiso 1 1 calc GR
H16C H 1.2622 0.2657 0.7879 0.033 Uiso 1 1 calc GR
C17 C 0.92046(14) 0.37884(9) 0.92241(9) 0.0230(3) Uani 1 1 d .
H17A H 0.9938 0.4164 0.9404 0.035 Uiso 1 1 calc GR
H17B H 0.9184 0.3464 0.9699 0.035 Uiso 1 1 calc GR
H17C H 0.8471 0.4108 0.9059 0.035 Uiso 1 1 calc GR
C18 C 0.74229(13) 0.37163(8) 0.75166(9) 0.0172(3) Uani 1 1 d .
C19 C 0.76137(14) 0.45369(8) 0.73539(9) 0.0201(3) Uani 1 1 d .
C20 C 0.65822(15) 0.50104(9) 0.71351(10) 0.0237(3) Uani 1 1 d .
H20 H 0.6679 0.5570 0.7030 0.028 Uiso 1 1 calc R
C21 C 0.54284(14) 0.46843(9) 0.70680(10) 0.0242(3) Uani 1 1 d .
H21 H 0.4743 0.5018 0.6914 0.029 Uiso 1 1 calc R
C22 C 0.52680(14) 0.38716(9) 0.72242(9) 0.0221(3) Uani 1 1 d .
H22 H 0.4470 0.3653 0.7176 0.027 Uiso 1 1 calc R
C23 C 0.62583(13) 0.33709(8) 0.74503(9) 0.0183(3) Uani 1 1 d .
C24 C 0.88564(15) 0.49239(9) 0.73921(10) 0.0252(3) Uani 1 1 d .
H24 H 0.9455 0.4481 0.7479 0.030 Uiso 1 1 calc R
C25 C 0.93341(19) 0.55884(11) 0.81363(12) 0.0380(4) Uani 1 1 d .
H25A H 0.8788 0.6047 0.8045 0.057 Uiso 1 1 calc GR
H25B H 1.0162 0.5789 0.8167 0.057 Uiso 1 1 calc GR
H25C H 0.9357 0.5355 0.8673 0.057 Uiso 1 1 calc GR
C26 C 0.88008(18) 0.52939(11) 0.65550(12) 0.0357(4) Uani 1 1 d .
H26A H 0.8477 0.4873 0.6077 0.054 Uiso 1 1 calc GR
H26B H 0.9627 0.5489 0.6576 0.054 Uiso 1 1 calc GR
H26C H 0.8263 0.5756 0.6476 0.054 Uiso 1 1 calc GR
C27 C 0.60453(13) 0.24902(8) 0.76486(9) 0.0203(3) Uani 1 1 d .
H27 H 0.6762 0.2178 0.7603 0.024 Uiso 1 1 calc R
C28 C 0.60100(17) 0.24650(10) 0.85641(11) 0.0314(4) Uani 1 1 d .
H28A H 0.6795 0.2690 0.8964 0.047 Uiso 1 1 calc GR
H28B H 0.5866 0.1894 0.8676 0.047 Uiso 1 1 calc GR
H28C H 0.5347 0.2795 0.8641 0.047 Uiso 1 1 calc GR
C29 C 0.48905(14) 0.20599(9) 0.70063(11) 0.0278(3) Uani 1 1 d .
H29A H 0.4163 0.2316 0.7076 0.042 Uiso 1 1 calc GR
H29B H 0.4853 0.1476 0.7108 0.042 Uiso 1 1 calc GR
H29C H 0.4917 0.2112 0.6424 0.042 Uiso 1 1 calc GR
C30 C 0.87327(12) 0.14427(8) 0.79651(9) 0.0171(3) Uani 1 1 d .
H30 H 0.8293 0.0927 0.7906 0.020 Uiso 1 1 calc R
C31 C 0.95546(12) 0.17587(8) 0.86954(9) 0.0157(3) Uani 1 1 d .
C32 C 0.98709(12) 0.14252(8) 0.95451(9) 0.0165(3) Uani 1 1 d .
C33 C 0.89593(13) 0.10030(8) 0.97776(9) 0.0200(3) Uani 1 1 d .
H33 H 0.8146 0.0942 0.9394 0.024 Uiso 1 1 calc R
C34 C 0.92306(14) 0.06715(9) 1.05629(10) 0.0232(3) Uani 1 1 d .
H34 H 0.8604 0.0386 1.0715 0.028 Uiso 1 1 calc R
C35 C 1.04170(15) 0.07569(9) 1.11267(10) 0.0237(3) Uani 1 1 d .
H35 H 1.0603 0.0526 1.1663 0.028 Uiso 1 1 calc R
C36 C 1.13305(14) 0.11795(9) 1.09072(9) 0.0216(3) Uani 1 1 d .
H36 H 1.2142 0.1241 1.1293 0.026 Uiso 1 1 calc R
C37 C 1.10569(13) 0.15126(8) 1.01232(9) 0.0185(3) Uani 1 1 d .
H37 H 1.1684 0.1804 0.9977 0.022 Uiso 1 1 calc R
C38 C 0.75320(15) 0.21578(10) 0.58398(10) 0.0285(3) Uani 1 1 d .
H38A H 0.6726 0.1888 0.5766 0.043 Uiso 1 1 calc GR
H38B H 0.7933 0.1856 0.5474 0.043 Uiso 1 1 calc GR
H38C H 0.7429 0.2725 0.5680 0.043 Uiso 1 1 calc GR
F1 F 0.35073(8) 0.20351(6) 0.25615(6) 0.0299(2) Uani 1 1 d .
F2 F 0.29662(10) 0.24684(8) 0.39658(7) 0.0419(3) Uani 1 1 d .
F3 F 0.44075(11) 0.35977(8) 0.51730(6) 0.0447(3) Uani 1 1 d .
F4 F 0.64452(10) 0.43047(6) 0.49143(6) 0.0380(2) Uani 1 1 d .
F5 F 0.69978(8) 0.39007(5) 0.34945(6) 0.02512(18) Uani 1 1 d .
F6 F 0.71102(8) 0.43071(5) 0.18741(6) 0.02353(18) Uani 1 1 d .
F7 F 0.61503(9) 0.56220(5) 0.11504(6) 0.0291(2) Uani 1 1 d .
F8 F 0.36770(9) 0.56656(5) 0.03799(6) 0.0307(2) Uani 1 1 d .
F9 F 0.21866(8) 0.43346(6) 0.03807(6) 0.0309(2) Uani 1 1 d .
F10 F 0.31056(8) 0.30310(5) 0.11817(6) 0.02464(18) Uani 1 1 d .
F11 F 0.56968(8) 0.11784(5) 0.27736(6) 0.02666(19) Uani 1 1 d .
F12 F 0.48014(9) -0.02890(5) 0.19723(7) 0.0335(2) Uani 1 1 d .
F13 F 0.37292(8) -0.04554(5) 0.02464(6) 0.0286(2) Uani 1 1 d .
F14 F 0.35327(8) 0.08997(5) -0.06525(6) 0.02761(19) Uani 1 1 d .
F15 F 0.43598(8) 0.23687(5) 0.01227(5) 0.02231(17) Uani 1 1 d .
F16 F 0.68956(8) 0.28665(5) 0.07701(5) 0.02309(18) Uani 1 1 d .
F17 F 0.92480(8) 0.26907(5) 0.09310(6) 0.02755(19) Uani 1 1 d .
F18 F 1.08349(8) 0.22851(6) 0.24427(7) 0.0351(2) Uani 1 1 d .
F19 F 0.99652(9) 0.20358(6) 0.37700(6) 0.0339(2) Uani 1 1 d .
F20 F 0.76573(8) 0.22652(5) 0.36551(5) 0.02504(18) Uani 1 1 d .
C39 C 0.53166(13) 0.29198(8) 0.29517(9) 0.0191(3) Uani 1 1 d .
C40 C 0.42921(14) 0.25958(9) 0.31214(9) 0.0229(3) Uani 1 1 d .
C41 C 0.39762(15) 0.28111(11) 0.38510(10) 0.0285(3) Uani 1 1 d .
C42 C 0.47068(16) 0.33843(11) 0.44674(10) 0.0301(3) Uani 1 1 d .
C43 C 0.57295(15) 0.37360(10) 0.43310(10) 0.0267(3) Uani 1 1 d .
C44 C 0.60010(13) 0.35057(9) 0.35925(9) 0.0210(3) Uani 1 1 d .
C45 C 0.51691(13) 0.35693(8) 0.15508(8) 0.0171(3) Uani 1 1 d .
C46 C 0.58778(13) 0.42656(8) 0.15204(9) 0.0184(3) Uani 1 1 d .
C47 C 0.53992(14) 0.49682(9) 0.11406(9) 0.0214(3) Uani 1 1 d .
C48 C 0.41587(15) 0.49979(9) 0.07542(9) 0.0229(3) Uani 1 1 d .
C49 C 0.34117(13) 0.43241(9) 0.07676(9) 0.0217(3) Uani 1 1 d .
C50 C 0.39168(13) 0.36474(8) 0.11713(9) 0.0191(3) Uani 1 1 d .
C51 C 0.50401(12) 0.18658(8) 0.15070(9) 0.0170(3) Uani 1 1 d .
C52 C 0.51417(13) 0.11457(9) 0.19230(9) 0.0203(3) Uani 1 1 d .
C53 C 0.47003(13) 0.03762(9) 0.15206(11) 0.0233(3) Uani 1 1 d .
C54 C 0.41494(13) 0.02905(8) 0.06507(10) 0.0219(3) Uani 1 1 d .
C55 C 0.40537(13) 0.09749(9) 0.02021(9) 0.0204(3) Uani 1 1 d .
C56 C 0.44966(12) 0.17392(8) 0.06306(9) 0.0179(3) Uani 1 1 d .
C57 C 0.71431(12) 0.26175(8) 0.22101(9) 0.0175(3) Uani 1 1 d .
C58 C 0.76280(13) 0.26791(8) 0.15411(9) 0.0189(3) Uani 1 1 d .
C59 C 0.88431(13) 0.25763(8) 0.15984(10) 0.0212(3) Uani 1 1 d .
C60 C 0.96461(13) 0.23703(9) 0.23592(10) 0.0248(3) Uani 1 1 d .
C61 C 0.92059(14) 0.22612(9) 0.30319(10) 0.0243(3) Uani 1 1 d .
C62 C 0.79850(13) 0.23837(8) 0.29522(9) 0.0199(3) Uani 1 1 d .
B1 B 0.56668(14) 0.27440(9) 0.20559(10) 0.0163(3) Uani 1 1 d .

loop_
_atom_site_aniso_label
_atom_site_aniso_U_11
_atom_site_aniso_U_22
_atom_site_aniso_U_33
_atom_site_aniso_U_23
_atom_site_aniso_U_13
_atom_site_aniso_U_12
Al1 0.01608(18) 0.01573(18) 0.01497(19) 0.00106(14) 0.00395(15) 0.00348(14)
N1 0.0180(5) 0.0156(5) 0.0166(6) 0.0031(4) 0.0069(4) 0.0037(4)
N2 0.0179(5) 0.0136(5) 0.0172(5) 0.0026(4) 0.0069(4) 0.0017(4)
C1 0.0161(6) 0.0226(7) 0.0157(6) 0.0011(5) 0.0052(5) 0.0034(5)
C2 0.0200(7) 0.0242(7) 0.0195(7) 0.0029(5) 0.0060(5) 0.0060(5)
C3 0.0247(7) 0.0279(7) 0.0216(7) -0.0002(6) 0.0083(6) 0.0082(6)
C4 0.0240(7) 0.0369(8) 0.0188(7) 0.0008(6) 0.0099(6) 0.0062(6)
C5 0.0224(7) 0.0320(8) 0.0180(7) 0.0047(6) 0.0078(6) 0.0022(6)
C6 0.0171(6) 0.0246(7) 0.0160(6) 0.0017(5) 0.0040(5) 0.0011(5)
C7 0.0315(8) 0.0225(7) 0.0255(8) 0.0052(6) 0.0147(6) 0.0098(6)
C8 0.0422(10) 0.0319(8) 0.0302(9) 0.0091(7) 0.0144(7) 0.0179(7)
C9 0.0362(9) 0.0307(8) 0.0464(11) 0.0100(8) 0.0141(8) 0.0014(7)
C10 0.0242(7) 0.0223(7) 0.0193(7) 0.0038(5) 0.0082(6) 0.0017(5)
C11 0.0427(9) 0.0318(8) 0.0238(8) 0.0084(6) 0.0087(7) 0.0129(7)
C12 0.0335(9) 0.0280(8) 0.0525(12) -0.0031(8) 0.0060(8) -0.0017(7)
C13 0.0180(6) 0.0135(6) 0.0188(7) 0.0047(5) 0.0067(5) 0.0021(5)
C14 0.0173(6) 0.0153(6) 0.0152(6) 0.0030(5) 0.0045(5) 0.0012(5)
C15 0.0188(6) 0.0127(6) 0.0191(7) 0.0032(5) 0.0079(5) -0.0004(5)
C16 0.0168(6) 0.0301(7) 0.0199(7) 0.0032(6) 0.0060(5) -0.0006(5)
C17 0.0265(7) 0.0218(7) 0.0196(7) -0.0011(5) 0.0057(6) 0.0059(5)
C18 0.0227(7) 0.0152(6) 0.0143(6) 0.0021(5) 0.0061(5) 0.0059(5)
C19 0.0293(7) 0.0148(6) 0.0172(7) 0.0019(5) 0.0084(6) 0.0042(5)
C20 0.0371(8) 0.0155(6) 0.0212(7) 0.0045(5) 0.0115(6) 0.0094(6)
C21 0.0312(8) 0.0236(7) 0.0204(7) 0.0055(6) 0.0098(6) 0.0156(6)
C22 0.0231(7) 0.0239(7) 0.0206(7) 0.0025(5) 0.0080(6) 0.0076(5)
C23 0.0207(7) 0.0185(6) 0.0160(6) 0.0018(5) 0.0058(5) 0.0047(5)
C24 0.0323(8) 0.0164(6) 0.0291(8) 0.0041(6) 0.0120(6) 0.0024(6)
C25 0.0485(11) 0.0284(8) 0.0371(10) -0.0023(7) 0.0158(8) -0.0115(7)
C26 0.0421(10) 0.0355(9) 0.0361(10) 0.0106(7) 0.0201(8) 0.0022(7)
C27 0.0186(6) 0.0183(6) 0.0248(7) 0.0031(5) 0.0074(6) 0.0039(5)
C28 0.0439(10) 0.0232(7) 0.0267(8) 0.0067(6) 0.0098(7) -0.0022(6)
C29 0.0258(8) 0.0238(7) 0.0309(8) 0.0010(6) 0.0050(6) 0.0003(6)
C30 0.0168(6) 0.0140(6) 0.0215(7) 0.0017(5) 0.0072(5) 0.0032(5)
C31 0.0157(6) 0.0135(6) 0.0199(7) 0.0026(5) 0.0079(5) 0.0036(5)
C32 0.0192(6) 0.0126(6) 0.0191(7) 0.0010(5) 0.0079(5) 0.0042(5)
C33 0.0207(7) 0.0179(6) 0.0227(7) 0.0022(5) 0.0087(6) 0.0017(5)
C34 0.0305(8) 0.0184(6) 0.0256(8) 0.0044(5) 0.0155(6) 0.0011(5)
C35 0.0353(8) 0.0195(7) 0.0192(7) 0.0056(5) 0.0110(6) 0.0080(6)
C36 0.0241(7) 0.0200(6) 0.0197(7) 0.0028(5) 0.0045(6) 0.0060(5)
C37 0.0199(6) 0.0165(6) 0.0211(7) 0.0031(5) 0.0087(5) 0.0035(5)
C38 0.0265(8) 0.0371(8) 0.0190(7) 0.0017(6) 0.0024(6) 0.0068(6)
F1 0.0237(4) 0.0439(5) 0.0226(4) -0.0042(4) 0.0101(4) -0.0052(4)
F2 0.0346(5) 0.0689(7) 0.0285(5) 0.0015(5) 0.0201(4) -0.0034(5)
F3 0.0553(7) 0.0637(7) 0.0209(5) -0.0041(5) 0.0214(5) 0.0069(5)
F4 0.0500(6) 0.0380(5) 0.0216(5) -0.0096(4) 0.0073(4) 0.0006(4)
F5 0.0285(4) 0.0215(4) 0.0241(4) -0.0005(3) 0.0070(4) 0.0004(3)
F6 0.0214(4) 0.0215(4) 0.0256(4) 0.0028(3) 0.0042(3) -0.0006(3)
F7 0.0402(5) 0.0174(4) 0.0306(5) 0.0053(3) 0.0122(4) -0.0017(3)
F8 0.0447(5) 0.0212(4) 0.0297(5) 0.0101(4) 0.0133(4) 0.0172(4)
F9 0.0232(4) 0.0331(5) 0.0347(5) 0.0068(4) 0.0042(4) 0.0142(4)
F10 0.0190(4) 0.0219(4) 0.0328(5) 0.0037(3) 0.0073(4) 0.0028(3)
F11 0.0337(5) 0.0236(4) 0.0218(4) 0.0094(3) 0.0054(4) 0.0046(3)
F12 0.0422(5) 0.0179(4) 0.0441(6) 0.0119(4) 0.0167(5) 0.0031(4)
F13 0.0258(4) 0.0178(4) 0.0441(6) -0.0072(4) 0.0159(4) -0.0021(3)
F14 0.0301(5) 0.0275(4) 0.0216(4) -0.0064(3) 0.0044(4) 0.0029(3)
F15 0.0305(4) 0.0198(4) 0.0156(4) 0.0033(3) 0.0049(3) 0.0040(3)
F16 0.0249(4) 0.0287(4) 0.0169(4) 0.0047(3) 0.0071(3) 0.0074(3)
F17 0.0285(5) 0.0289(4) 0.0308(5) -0.0013(4) 0.0178(4) 0.0030(3)
F18 0.0175(4) 0.0442(6) 0.0401(6) -0.0095(4) 0.0061(4) 0.0078(4)
F19 0.0274(5) 0.0416(5) 0.0251(5) 0.0004(4) -0.0038(4) 0.0166(4)
F20 0.0277(4) 0.0301(4) 0.0172(4) 0.0070(3) 0.0051(3) 0.0091(3)
C39 0.0212(7) 0.0207(6) 0.0159(7) 0.0052(5) 0.0050(5) 0.0087(5)
C40 0.0222(7) 0.0301(7) 0.0163(7) 0.0027(6) 0.0057(5) 0.0047(6)
C41 0.0262(8) 0.0427(9) 0.0204(7) 0.0063(6) 0.0116(6) 0.0071(6)
C42 0.0379(9) 0.0402(9) 0.0148(7) 0.0027(6) 0.0110(6) 0.0119(7)
C43 0.0348(8) 0.0266(7) 0.0160(7) -0.0001(6) 0.0037(6) 0.0079(6)
C44 0.0241(7) 0.0201(6) 0.0183(7) 0.0053(5) 0.0044(6) 0.0071(5)
C45 0.0218(7) 0.0171(6) 0.0132(6) 0.0006(5) 0.0066(5) 0.0048(5)
C46 0.0217(7) 0.0190(6) 0.0149(6) 0.0001(5) 0.0061(5) 0.0040(5)
C47 0.0313(8) 0.0168(6) 0.0186(7) 0.0006(5) 0.0113(6) 0.0016(5)
C48 0.0348(8) 0.0187(7) 0.0178(7) 0.0043(5) 0.0101(6) 0.0128(6)
C49 0.0215(7) 0.0245(7) 0.0194(7) 0.0012(5) 0.0062(6) 0.0102(5)
C50 0.0217(7) 0.0178(6) 0.0186(7) 0.0002(5) 0.0073(5) 0.0038(5)
C51 0.0157(6) 0.0173(6) 0.0195(7) 0.0021(5) 0.0070(5) 0.0043(5)
C52 0.0196(6) 0.0209(7) 0.0217(7) 0.0048(5) 0.0074(5) 0.0047(5)
C53 0.0234(7) 0.0171(6) 0.0339(8) 0.0076(6) 0.0138(6) 0.0053(5)
C54 0.0186(6) 0.0150(6) 0.0342(8) -0.0034(6) 0.0126(6) 0.0008(5)
C55 0.0176(6) 0.0226(7) 0.0213(7) -0.0033(5) 0.0074(5) 0.0038(5)
C56 0.0178(6) 0.0168(6) 0.0206(7) 0.0033(5) 0.0076(5) 0.0046(5)
C57 0.0190(6) 0.0142(6) 0.0187(7) 0.0004(5) 0.0049(5) 0.0032(5)
C58 0.0201(7) 0.0164(6) 0.0191(7) 0.0013(5) 0.0044(5) 0.0031(5)
C59 0.0224(7) 0.0186(6) 0.0247(7) -0.0028(5) 0.0114(6) 0.0020(5)
C60 0.0174(7) 0.0245(7) 0.0308(8) -0.0060(6) 0.0061(6) 0.0054(5)
C61 0.0221(7) 0.0229(7) 0.0228(7) -0.0015(6) -0.0003(6) 0.0076(5)
C62 0.0226(7) 0.0182(6) 0.0185(7) 0.0009(5) 0.0055(5) 0.0046(5)
B1 0.0168(7) 0.0167(7) 0.0153(7) 0.0019(5) 0.0044(6) 0.0031(5)

loop_
_atom_type_symbol
_atom_type_description
_atom_type_scat_dispersion_real
_atom_type_scat_dispersion_imag
_atom_type_scat_source
C C 0.0181 0.0091 'International Tables Vol C Tables 4.2.6.8 and 6.1.1.4'
H H 0.0000 0.0000 'International Tables Vol C Tables 4.2.6.8 and 6.1.1.4'
Al Al 0.2130 0.2455 'International Tables Vol C Tables 4.2.6.8 and 6.1.1.4'
B B 0.0090 0.0039 'International Tables Vol C Tables 4.2.6.8 and 6.1.1.4'
F F 0.0727 0.0534 'International Tables Vol C Tables 4.2.6.8 and 6.1.1.4'
N N 0.0311 0.0180 'International Tables Vol C Tables 4.2.6.8 and 6.1.1.4'

loop_
_geom_angle_atom_site_label_1
_geom_angle_atom_site_label_2
_geom_angle_atom_site_label_3
_geom_angle
N1 Al1 N2 93.37(5)
N1 Al1 C30 93.59(5)
C30 Al1 N2 94.23(5)
C38 Al1 N1 115.26(6)
C38 Al1 N2 113.90(6)
C38 Al1 C30 136.97(7)
C1 N1 Al1 124.28(9)
C13 N1 Al1 114.08(9)
C13 N1 C1 120.47(11)
C15 N2 Al1 113.29(9)
C15 N2 C18 121.53(11)
C18 N2 Al1 123.40(9)
C2 C1 N1 118.39(12)
C6 C1 N1 119.04(12)
C6 C1 C2 122.55(13)
C1 C2 C7 123.01(13)
C3 C2 C1 117.32(14)
C3 C2 C7 119.51(13)
C2 C3 H3 119.3
C4 C3 C2 121.39(14)
C4 C3 H3 119.3
C3 C4 H4 120.0
C5 C4 C3 119.95(14)
C5 C4 H4 120.0
C4 C5 H5 119.3
C4 C5 C6 121.40(14)
C6 C5 H5 119.3
C1 C6 C10 122.90(13)
C5 C6 C1 117.30(13)
C5 C6 C10 119.79(13)
C2 C7 H7 107.9
C2 C7 C8 112.89(13)
C2 C7 C9 109.55(13)
C8 C7 H7 107.9
C9 C7 H7 107.9
C9 C7 C8 110.64(14)
C7 C8 H8A 109.5
C7 C8 H8B 109.5
C7 C8 H8C 109.5
H8A C8 H8B 109.5
H8A C8 H8C 109.5
H8B C8 H8C 109.5
C7 C9 H9A 109.5
C7 C9 H9B 109.5
C7 C9 H9C 109.5
H9A C9 H9B 109.5
H9A C9 H9C 109.5
H9B C9 H9C 109.5
C6 C10 H10 108.0
C6 C10 C11 110.62(12)
C6 C10 C12 110.94(13)
C11 C10 H10 108.0
C12 C10 H10 108.0
C12 C10 C11 111.02(14)
C10 C11 H11A 109.5
C10 C11 H11B 109.5
C10 C11 H11C 109.5
H11A C11 H11B 109.5
H11A C11 H11C 109.5
H11B C11 H11C 109.5
C10 C12 H12A 109.5
C10 C12 H12B 109.5
C10 C12 H12C 109.5
H12A C12 H12B 109.5
H12A C12 H12C 109.5
H12B C12 H12C 109.5
N1 C13 C14 118.23(12)
N1 C13 C16 124.61(13)
C16 C13 C14 117.02(12)
C13 C14 H14 108.8
C13 C14 C15 115.13(11)
C13 C14 C31 109.73(11)
C15 C14 H14 108.8
C15 C14 C31 105.46(10)
C31 C14 H14 108.8
N2 C15 C14 118.13(12)
N2 C15 C17 125.79(12)
C17 C15 C14 115.87(12)
C13 C16 H16A 109.5
C13 C16 H16B 109.5
C13 C16 H16C 109.5
H16A C16 H16B 109.5
H16A C16 H16C 109.5
H16B C16 H16C 109.5
C15 C17 H17A 109.5
C15 C17 H17B 109.5
C15 C17 H17C 109.5
H17A C17 H17B 109.5
H17A C17 H17C 109.5
H17B C17 H17C 109.5
C19 C18 N2 119.88(13)
C23 C18 N2 117.59(12)
C23 C18 C19 122.48(13)
C18 C19 C24 123.91(13)
C20 C19 C18 116.88(14)
C20 C19 C24 119.21(13)
C19 C20 H20 119.2
C21 C20 C19 121.64(13)
C21 C20 H20 119.2
C20 C21 H21 119.9
C20 C21 C22 120.13(13)
C22 C21 H21 119.9
C21 C22 H22 119.5
C21 C22 C23 120.97(14)
C23 C22 H22 119.5
C18 C23 C27 122.96(12)
C22 C23 C18 117.88(13)
C22 C23 C27 119.11(13)
C19 C24 H24 108.0
C19 C24 C25 112.07(13)
C19 C24 C26 111.18(14)
C25 C24 H24 108.0
C26 C24 H24 108.0
C26 C24 C25 109.32(13)
C24 C25 H25A 109.5
C24 C25 H25B 109.5
C24 C25 H25C 109.5
H25A C25 H25B 109.5
H25A C25 H25C 109.5
H25B C25 H25C 109.5
C24 C26 H26A 109.5
C24 C26 H26B 109.5
C24 C26 H26C 109.5
H26A C26 H26B 109.5
H26A C26 H26C 109.5
H26B C26 H26C 109.5
C23 C27 H27 107.4
C23 C27 C28 110.85(12)
C23 C27 C29 112.28(12)
C28 C27 H27 107.4
C28 C27 C29 111.26(13)
C29 C27 H27 107.4
C27 C28 H28A 109.5
C27 C28 H28B 109.5
C27 C28 H28C 109.5
H28A C28 H28B 109.5
H28A C28 H28C 109.5
H28B C28 H28C 109.5
C27 C29 H29A 109.5
C27 C29 H29B 109.5
C27 C29 H29C 109.5
H29A C29 H29B 109.5
H29A C29 H29C 109.5
H29B C29 H29C 109.5
Al1 C30 H30 123.6
C31 C30 Al1 112.71(10)
C31 C30 H30 123.6
C30 C31 C14 116.75(12)
C30 C31 C32 127.77(12)
C32 C31 C14 115.42(11)
C33 C32 C31 119.23(12)
C37 C32 C31 122.20(12)
C37 C32 C33 118.57(13)
C32 C33 H33 119.7
C34 C33 C32 120.62(14)
C34 C33 H33 119.7
C33 C34 H34 120.0
C33 C34 C35 120.07(14)
C35 C34 H34 120.0
C34 C35 H35 120.0
C36 C35 C34 119.97(13)
C36 C35 H35 120.0
C35 C36 H36 120.1
C37 C36 C35 119.88(14)
C37 C36 H36 120.1
C32 C37 H37 119.6
C36 C37 C32 120.88(13)
C36 C37 H37 119.6
Al1 C38 H38A 109.5
Al1 C38 H38B 109.5
Al1 C38 H38C 109.5
H38A C38 H38B 109.5
H38A C38 H38C 109.5
H38B C38 H38C 109.5
C40 C39 C44 112.77(13)
C40 C39 B1 126.17(13)
C44 C39 B1 120.72(13)
F1 C40 C39 120.95(13)
F1 C40 C41 114.60(14)
C41 C40 C39 124.45(15)
F2 C41 C40 120.71(15)
F2 C41 C42 119.50(14)
C42 C41 C40 119.79(15)
F3 C42 C41 120.22(16)
F3 C42 C43 121.27(16)
C43 C42 C41 118.51(14)
F4 C43 C42 119.71(14)
F4 C43 C44 120.73(15)
C42 C43 C44 119.55(15)
F5 C44 C39 119.27(13)
F5 C44 C43 115.81(13)
C43 C44 C39 124.91(15)
C46 C45 C50 113.14(12)
C46 C45 B1 126.30(12)
C50 C45 B1 120.30(12)
F6 C46 C45 121.33(12)
F6 C46 C47 114.74(13)
C45 C46 C47 123.92(13)
F7 C47 C46 120.13(13)
F7 C47 C48 119.72(13)
C48 C47 C46 120.15(14)
F8 C48 C47 121.25(14)
F8 C48 C49 120.41(14)
C47 C48 C49 118.34(13)
F9 C49 C48 119.41(13)
F9 C49 C50 120.77(14)
C48 C49 C50 119.82(14)
F10 C50 C45 119.96(12)
F10 C50 C49 115.48(13)
C49 C50 C45 124.56(14)
C52 C51 B1 119.51(12)
C56 C51 C52 113.48(13)
C56 C51 B1 126.72(12)
F11 C52 C51 119.53(13)
F11 C52 C53 116.22(13)
C53 C52 C51 124.25(14)
F12 C53 C52 120.72(14)
F12 C53 C54 119.68(13)
C54 C53 C52 119.60(13)
F13 C54 C53 120.44(13)
F13 C54 C55 120.73(14)
C55 C54 C53 118.82(13)
F14 C55 C54 119.58(13)
F14 C55 C56 120.54(13)
C54 C55 C56 119.88(14)
F15 C56 C51 121.39(12)
F15 C56 C55 114.71(12)
C51 C56 C55 123.90(13)
C58 C57 C62 113.38(13)
C58 C57 B1 120.12(12)
C62 C57 B1 126.30(13)
F16 C58 C57 119.62(12)
F16 C58 C59 115.56(13)
C59 C58 C57 124.80(13)
F17 C59 C58 120.81(13)
F17 C59 C60 119.99(13)
C60 C59 C58 119.18(14)
F18 C60 C59 120.71(14)
F18 C60 C61 120.64(14)
C61 C60 C59 118.65(13)
F19 C61 C60 119.56(13)
F19 C61 C62 120.11(14)
C60 C61 C62 120.33(14)
F20 C62 C57 121.30(13)
F20 C62 C61 115.18(13)
C61 C62 C57 123.52(14)
C39 B1 C45 101.71(10)
C39 B1 C51 113.49(11)
C39 B1 C57 113.76(11)
C45 B1 C51 113.64(11)
C57 B1 C45 113.42(11)
C57 B1 C51 101.36(10)

loop_
_geom_bond_atom_site_label_1
_geom_bond_atom_site_label_2
_geom_bond_distance
Al1 N1 1.9587(12)
Al1 N2 1.9828(12)
Al1 C30 1.9791(14)
Al1 C38 1.9313(16)
N1 C1 1.4585(18)
N1 C13 1.2893(18)
N2 C15 1.2852(18)
N2 C18 1.4594(17)
C1 C2 1.407(2)
C1 C6 1.400(2)
C2 C3 1.391(2)
C2 C7 1.524(2)
C3 H3 0.9500
C3 C4 1.383(2)
C4 H4 0.9500
C4 C5 1.382(2)
C5 H5 0.9500
C5 C6 1.395(2)
C6 C10 1.522(2)
C7 H7 1.0000
C7 C8 1.529(2)
C7 C9 1.525(2)
C8 H8A 0.9800
C8 H8B 0.9800
C8 H8C 0.9800
C9 H9A 0.9800
C9 H9B 0.9800
C9 H9C 0.9800
C10 H10 1.0000
C10 C11 1.534(2)
C10 C12 1.527(2)
C11 H11A 0.9800
C11 H11B 0.9800
C11 H11C 0.9800
C12 H12A 0.9800
C12 H12B 0.9800
C12 H12C 0.9800
C13 C14 1.5185(19)
C13 C16 1.4898(19)
C14 H14 1.0000
C14 C15 1.5227(18)
C14 C31 1.5756(18)
C15 C17 1.4877(19)
C16 H16A 0.9800
C16 H16B 0.9800
C16 H16C 0.9800
C17 H17A 0.9800
C17 H17B 0.9800
C17 H17C 0.9800
C18 C19 1.4063(19)
C18 C23 1.403(2)
C19 C20 1.400(2)
C19 C24 1.522(2)
C20 H20 0.9500
C20 C21 1.380(2)
C21 H21 0.9500
C21 C22 1.385(2)
C22 H22 0.9500
C22 C23 1.3918(19)
C23 C27 1.5236(19)
C24 H24 1.0000
C24 C25 1.532(2)
C24 C26 1.528(2)
C25 H25A 0.9800
C25 H25B 0.9800
C25 H25C 0.9800
C26 H26A 0.9800
C26 H26B 0.9800
C26 H26C 0.9800
C27 H27 1.0000
C27 C28 1.526(2)
C27 C29 1.531(2)
C28 H28A 0.9800
C28 H28B 0.9800
C28 H28C 0.9800
C29 H29A 0.9800
C29 H29B 0.9800
C29 H29C 0.9800
C30 H30 0.9500
C30 C31 1.338(2)
C31 C32 1.4816(19)
C32 C33 1.397(2)
C32 C37 1.397(2)
C33 H33 0.9500
C33 C34 1.387(2)
C34 H34 0.9500
C34 C35 1.389(2)
C35 H35 0.9500
C35 C36 1.388(2)
C36 H36 0.9500
C36 C37 1.387(2)
C37 H37 0.9500
C38 H38A 0.9800
C38 H38B 0.9800
C38 H38C 0.9800
F1 C40 1.3491(18)
F2 C41 1.341(2)
F3 C42 1.3383(19)
F4 C43 1.3429(19)
F5 C44 1.3528(18)
F6 C46 1.3511(16)
F7 C47 1.3457(17)
F8 C48 1.3391(16)
F9 C49 1.3544(17)
F10 C50 1.3528(17)
F11 C52 1.3469(17)
F12 C53 1.3458(17)
F13 C54 1.3457(16)
F14 C55 1.3461(17)
F15 C56 1.3518(16)
F16 C58 1.3522(16)
F17 C59 1.3413(18)
F18 C60 1.3407(17)
F19 C61 1.3436(18)
F20 C62 1.3477(17)
C39 C40 1.386(2)
C39 C44 1.396(2)
C39 B1 1.655(2)
C40 C41 1.386(2)
C41 C42 1.380(2)
C42 C43 1.376(3)
C43 C44 1.378(2)
C45 C46 1.388(2)
C45 C50 1.393(2)
C45 B1 1.6558(19)
C46 C47 1.391(2)
C47 C48 1.373(2)
C48 C49 1.378(2)
C49 C50 1.379(2)
C51 C52 1.391(2)
C51 C56 1.385(2)
C51 B1 1.657(2)
C52 C53 1.382(2)
C53 C54 1.373(2)
C54 C55 1.370(2)
C55 C56 1.389(2)
C57 C58 1.388(2)
C57 C62 1.392(2)
C57 B1 1.655(2)
C58 C59 1.384(2)
C59 C60 1.379(2)
C60 C61 1.372(2)
C61 C62 1.388(2)
